data_7150728
loop_
_publ_author_name
'Hou, Jian-Bo'
'Zhang, Hui'
'Guo, Jian-Nan'
'Liu, Yan'
'Xu, Peng-Xiang'
'Zhao, Yu-Fen'
'Blackburn, G. Michael'

_publ_section_title
;
 Chirality at phosphorus in pentacoordinate spirophosphoranes:
 stereochemistry by X-ray structure and spectroscopic analysis
;
_journal_issue 15
_journal_name_full 'Organic &amp; Biomolecular Chemistry'
_journal_page_first 3020
_journal_paper_doi 10.1039/b909786d
_journal_volume 7
_journal_year 2009
_chemical_absolute_configuration syn
_chemical_formula_moiety 'C18 H19 N2 O4 P'
_chemical_formula_sum 'C18 H19 N2 O4 P'
_chemical_formula_weight 358.32
_chemical_name_common
;
(3R, 5cdelta, 8R)-3,8-Dibenzyl-1,6-dioxa-4,9-diaza-5clambda5-
phosphaspiro (4.4)-nonane-2,7-dione
;
_chemical_name_systematic
;
(3R, 5\D, 8R)-3,8-Dibenzyl-1,6-dioxa-4,9-diaza-5\L5-phosphaspiro
[4.4]-nonane-2,7-dione
;
_space_group_IT_number 19
_symmetry_cell_setting orthorhombic
_symmetry_space_group_name_Hall 'P 2ac 2ab'
_symmetry_space_group_name_H-M 'P 21 21 21'
_atom_sites_solution_hydrogens geom
_atom_sites_solution_primary direct
_atom_sites_solution_secondary difmap
_audit_creation_method SHELXL-97
_cell_angle_alpha 90.00
_cell_angle_beta 90.00
_cell_angle_gamma 90.00
_cell_formula_units_Z 4
_cell_length_a 6.0474(2)
_cell_length_b 8.3290(3)
_cell_length_c 34.270(2)
_cell_measurement_reflns_used 3865
_cell_measurement_temperature 293(2)
_cell_measurement_theta_max 32.5199
_cell_measurement_theta_min 2.4325
_cell_volume 1726.14(13)
_computing_cell_refinement 'CrysAlis RED (Oxford Diffraction, 2008)'
_computing_data_collection 'CrysAlis CCD (Oxford Diffraction, 2008)'
_computing_data_reduction 'CrysAlis RED'
_computing_molecular_graphics 'ORTEP-3 (Farrugia, 1997)'
_computing_publication_material SHELXTL
_computing_structure_refinement SHELXTL
_computing_structure_solution 'SHELXTL (Sheldrick, 2008)'
_diffrn_ambient_temperature 293(2)
_diffrn_measured_fraction_theta_full 0.984
_diffrn_measured_fraction_theta_max 0.984
_diffrn_measurement_device_type 'Oxford Gemini S Ultra CCD Area Detector'
_diffrn_measurement_method '\f and \w scan'
_diffrn_radiation_monochromator graphite
_diffrn_radiation_source 'fine-focus sealed tube'
_diffrn_radiation_type MoK\a
_diffrn_radiation_wavelength 0.71073
_diffrn_reflns_av_R_equivalents 0.0276
_diffrn_reflns_av_sigmaI/netI 0.0378
_diffrn_reflns_limit_h_max 6
_diffrn_reflns_limit_h_min -7
_diffrn_reflns_limit_k_max 9
_diffrn_reflns_limit_k_min -9
_diffrn_reflns_limit_l_max 40
_diffrn_reflns_limit_l_min -29
_diffrn_reflns_number 5918
_diffrn_reflns_theta_full 25.00
_diffrn_reflns_theta_max 25.00
_diffrn_reflns_theta_min 2.52
_diffrn_standards_decay_% 0
_diffrn_standards_interval_count 0
_diffrn_standards_interval_time 0
_diffrn_standards_number 0
_exptl_absorpt_coefficient_mu 0.185
_exptl_absorpt_correction_T_max 0.9640
_exptl_absorpt_correction_T_min 0.9297
_exptl_absorpt_correction_type multi-scan
_exptl_absorpt_process_details 'CrysAlis RED; (Oxford Diffraction, 2008)'
_exptl_crystal_colour colorless
_exptl_crystal_density_diffrn 1.379
_exptl_crystal_density_method 'not measured'
_exptl_crystal_description block
_exptl_crystal_F_000 752
_exptl_crystal_preparation 'acetone/petroleum ether (v/v = 1:1)'
_exptl_crystal_size_max 0.40
_exptl_crystal_size_mid 0.20
_exptl_crystal_size_min 0.20
_refine_diff_density_max 0.378
_refine_diff_density_min -0.441
_refine_diff_density_rms 0.072
_refine_ls_abs_structure_details 'Flack H D (1983), Acta Cryst. A39, 876-881'
_refine_ls_abs_structure_Flack 0.0(2)
_refine_ls_extinction_method none
_refine_ls_goodness_of_fit_ref 1.243
_refine_ls_hydrogen_treatment constr
_refine_ls_matrix_type full
_refine_ls_number_parameters 227
_refine_ls_number_reflns 2917
_refine_ls_number_restraints 12
_refine_ls_restrained_S_all 1.248
_refine_ls_R_factor_all 0.0675
_refine_ls_R_factor_gt 0.0625
_refine_ls_shift/su_max 0.000
_refine_ls_shift/su_mean 0.000
_refine_ls_structure_factor_coef Fsqd
_refine_ls_weighting_details 'calc w=1/[\s^2^(Fo^2^)+(0.0000P)^2^+5.0528P] where P=(Fo^2^+2Fc^2^)/3'
_refine_ls_weighting_scheme calc
_refine_ls_wR_factor_gt 0.1442
_refine_ls_wR_factor_ref 0.1457
_reflns_number_gt 2695
_reflns_number_total 2917
_reflns_threshold_expression I>2\s(I)
_cod_data_source_file b909786d.txt
_cod_data_source_block h
_cod_depositor_comments
;
The following automatic conversions were performed:
'_exptl_absorpt_correction_type' value 'Multi-scan' changed to
'multi-scan' according to
'/home/saulius/struct/CIF-dictionaries/cif_core.dic' dictionary named
'cif_core.dic' version 2.4.1 from 2010-06-29.

Automatic conversion script
Id: cif_fix_enum 1527 2010-12-29 10:47:43Z saulius 
;
_cod_original_cell_volume 1726.14(14)
_cod_database_code 7150728

loop_
_symmetry_equiv_pos_as_xyz
'x, y, z'
'-x+1/2, -y, z+1/2'
'-x, y+1/2, -z+1/2'
'x+1/2, -y+1/2, -z'

loop_
_atom_site_label
_atom_site_type_symbol
_atom_site_fract_x
_atom_site_fract_y
_atom_site_fract_z
_atom_site_U_iso_or_equiv
_atom_site_adp_type
_atom_site_occupancy
_atom_site_symmetry_multiplicity
_atom_site_calc_flag
_atom_site_refinement_flags
_atom_site_disorder_assembly
_atom_site_disorder_group
O1 O 0.3542(5) 0.3517(4) 0.95301(10) 0.0228(8) Uani 1 1 d . . .
C2 C 0.3623(8) 0.5025(6) 0.96479(13) 0.0201(10) Uani 1 1 d . . .
O2 O 0.5355(5) 0.5753(4) 0.96791(11) 0.0260(8) Uani 1 1 d . . .
C3 C 0.1348(8) 0.5679(6) 0.97362(14) 0.0236(11) Uani 1 1 d . . .
H3A H 0.1256 0.5900 1.0017 0.028 Uiso 1 1 calc R . .
N4 N -0.0134(6) 0.4371(5) 0.96462(12) 0.0241(10) Uani 1 1 d . . .
H4A H -0.1543 0.4504 0.9659 0.029 Uiso 1 1 calc R . .
P5 P 0.08930(19) 0.26561(15) 0.95221(4) 0.0206(3) Uani 1 1 d . . .
H5 H 0.1487 0.1586 0.9811 0.026(14) Uiso 1 1 d R . .
O6 O -0.1752(5) 0.1830(4) 0.95151(11) 0.0274(8) Uani 1 1 d . . .
O7 O -0.4132(6) 0.0534(4) 0.91334(14) 0.0432(11) Uani 1 1 d U . .
C7 C -0.2361(9) 0.1129(6) 0.91843(18) 0.0304(13) Uani 1 1 d . . .
C8 C -0.0502(8) 0.1182(6) 0.88824(16) 0.0241(11) Uani 1 1 d . . .
H9A H -0.0026 0.0085 0.8823 0.029 Uiso 1 1 calc R . .
N9 N 0.1274(7) 0.2025(5) 0.90768(12) 0.0269(10) Uani 1 1 d . . .
H10A H 0.2510 0.2190 0.8960 0.032 Uiso 1 1 calc R . .
C10 C 0.0864(8) 0.7229(6) 0.95158(16) 0.0275(11) Uani 1 1 d . . .
H10B H -0.0610 0.7590 0.9585 0.033 Uiso 1 1 calc R . .
H10C H 0.1899 0.8045 0.9602 0.033 Uiso 1 1 calc R . .
C11 C 0.1007(8) 0.7094(5) 0.90774(15) 0.0219(10) Uani 1 1 d U . .
C12 C 0.2934(8) 0.7528(7) 0.88831(17) 0.0333(13) Uani 1 1 d . . .
H12A H 0.4168 0.7850 0.9025 0.040 Uiso 1 1 calc R . .
C13 C 0.3022(10) 0.7484(8) 0.84800(18) 0.0420(15) Uani 1 1 d . . .
H13A H 0.4313 0.7785 0.8352 0.050 Uiso 1 1 calc R . .
C14 C 0.1218(11) 0.6999(7) 0.82679(17) 0.0400(14) Uani 1 1 d . . .
H14A H 0.1286 0.6968 0.7997 0.048 Uiso 1 1 calc R . .
C15 C -0.0687(10) 0.6559(7) 0.84573(17) 0.0374(14) Uani 1 1 d . . .
H15A H -0.1907 0.6219 0.8314 0.045 Uiso 1 1 calc R . .
C16 C -0.0802(9) 0.6618(6) 0.88590(16) 0.0272(11) Uani 1 1 d . . .
H16A H -0.2109 0.6334 0.8984 0.033 Uiso 1 1 calc R . .
C17 C -0.1316(9) 0.1992(7) 0.85077(17) 0.0341(13) Uani 1 1 d . . .
H17A H -0.2704 0.1505 0.8429 0.041 Uiso 1 1 calc R . .
H17B H -0.1593 0.3119 0.8560 0.041 Uiso 1 1 calc R . .
C18 C 0.0315(9) 0.1850(7) 0.81788(17) 0.0336(13) Uani 1 1 d . . .
C19 C 0.2191(11) 0.2784(8) 0.8161(2) 0.0468(17) Uani 1 1 d . . .
H19A H 0.2442 0.3562 0.8351 0.056 Uiso 1 1 calc R . .
C20 C 0.3705(11) 0.2571(10) 0.7862(2) 0.0557(18) Uani 1 1 d . . .
H20A H 0.4959 0.3216 0.7852 0.067 Uiso 1 1 calc R . .
C21 C 0.3379(14) 0.1418(10) 0.7581(2) 0.060(2) Uani 1 1 d . . .
H21A H 0.4413 0.1279 0.7383 0.073 Uiso 1 1 calc R . .
C22 C 0.1538(13) 0.0483(9) 0.75937(19) 0.0557(19) Uani 1 1 d . . .
H22A H 0.1307 -0.0300 0.7404 0.067 Uiso 1 1 calc R . .
C23 C 0.0008(11) 0.0701(8) 0.78898(18) 0.0431(16) Uani 1 1 d . . .
H23A H -0.1254 0.0063 0.7895 0.052 Uiso 1 1 calc R . .

loop_
_atom_site_aniso_label
_atom_site_aniso_U_11
_atom_site_aniso_U_22
_atom_site_aniso_U_33
_atom_site_aniso_U_23
_atom_site_aniso_U_13
_atom_site_aniso_U_12
O1 0.0109(15) 0.0287(19) 0.0289(18) -0.0009(17) 0.0000(15) 0.0021(14)
C2 0.026(3) 0.016(2) 0.019(2) 0.0019(19) -0.0018(19) 0.006(2)
O2 0.0156(17) 0.0261(19) 0.036(2) -0.0044(16) -0.0029(15) -0.0061(15)
C3 0.024(3) 0.026(3) 0.021(2) -0.008(2) -0.002(2) 0.000(2)
N4 0.0119(18) 0.032(2) 0.028(2) 0.0001(19) 0.0004(17) -0.0048(18)
P5 0.0145(5) 0.0214(6) 0.0259(6) 0.0036(6) -0.0013(5) 0.0002(6)
O6 0.0162(15) 0.0241(18) 0.042(2) 0.0048(18) 0.0033(17) -0.0070(15)
O7 0.0188(18) 0.028(2) 0.083(3) -0.021(2) 0.001(2) -0.0132(19)
C7 0.030(3) 0.012(3) 0.050(4) -0.005(3) -0.003(3) 0.003(2)
C8 0.017(2) 0.014(2) 0.042(3) -0.004(2) -0.006(2) 0.003(2)
N9 0.016(2) 0.034(2) 0.031(2) -0.0054(19) 0.0004(18) -0.0045(19)
C10 0.023(2) 0.022(3) 0.037(3) -0.008(3) -0.004(2) 0.004(2)
C11 0.023(2) 0.006(2) 0.037(3) 0.0018(19) -0.003(2) 0.008(2)
C12 0.025(3) 0.026(3) 0.048(3) 0.002(3) -0.002(2) -0.003(3)
C13 0.035(3) 0.044(4) 0.047(3) 0.011(3) 0.010(3) -0.002(3)
C14 0.054(4) 0.033(3) 0.033(3) 0.004(3) 0.003(3) 0.004(3)
C15 0.041(3) 0.037(3) 0.035(3) 0.002(3) -0.011(3) 0.001(3)
C16 0.022(2) 0.019(3) 0.041(3) -0.001(2) -0.004(2) 0.002(2)
C17 0.027(3) 0.028(3) 0.047(3) -0.003(3) -0.013(3) 0.009(2)
C18 0.038(3) 0.022(3) 0.040(3) 0.004(2) -0.013(3) 0.005(2)
C19 0.057(4) 0.039(4) 0.044(4) 0.006(3) -0.012(3) 0.008(3)
C20 0.049(4) 0.063(5) 0.055(4) 0.021(4) -0.006(3) -0.010(4)
C21 0.073(5) 0.074(5) 0.035(4) 0.011(4) 0.003(4) 0.010(5)
C22 0.074(5) 0.059(5) 0.034(4) -0.006(3) -0.009(4) 0.009(4)
C23 0.053(4) 0.039(4) 0.037(3) 0.000(3) -0.012(3) 0.006(3)

loop_
_atom_type_symbol
_atom_type_description
_atom_type_scat_dispersion_real
_atom_type_scat_dispersion_imag
_atom_type_scat_source
C C 0.0033 0.0016 'International Tables Vol C Tables 4.2.6.8 and 6.1.1.4'
H H 0.0000 0.0000 'International Tables Vol C Tables 4.2.6.8 and 6.1.1.4'
N N 0.0061 0.0033 'International Tables Vol C Tables 4.2.6.8 and 6.1.1.4'
O O 0.0106 0.0060 'International Tables Vol C Tables 4.2.6.8 and 6.1.1.4'
P P 0.1023 0.0942 'International Tables Vol C Tables 4.2.6.8 and 6.1.1.4'

loop_
_geom_angle_atom_site_label_1
_geom_angle_atom_site_label_2
_geom_angle_atom_site_label_3
_geom_angle
_geom_angle_site_symmetry_1
_geom_angle_site_symmetry_3
_geom_angle_publ_flag
C2 O1 P5 115.3(3) . . ?
O2 C2 O1 122.3(4) . . ?
O2 C2 C3 126.0(4) . . ?
O1 C2 C3 111.7(4) . . ?
N4 C3 C2 104.5(4) . . ?
N4 C3 C10 114.4(4) . . ?
C2 C3 C10 112.4(4) . . ?
N4 C3 H3A 108.4 . . ?
C2 C3 H3A 108.4 . . ?
C10 C3 H3A 108.4 . . ?
C3 N4 P5 119.0(3) . . ?
C3 N4 H4A 120.5 . . ?
P5 N4 H4A 120.5 . . ?
N4 P5 N9 125.9(2) . . ?
N4 P5 O6 90.00(19) . . ?
N9 P5 O6 89.4(2) . . ?
N4 P5 O1 89.16(19) . . ?
N9 P5 O1 91.00(19) . . ?
O6 P5 O1 179.15(19) . . ?
N4 P5 H5 118.9 . . ?
N9 P5 H5 115.2 . . ?
O6 P5 H5 89.6 . . ?
O1 P5 H5 90.9 . . ?
C7 O6 P5 116.1(3) . . ?
O7 C7 O6 123.8(5) . . ?
O7 C7 C8 125.0(5) . . ?
O6 C7 C8 111.2(4) . . ?
N9 C8 C7 104.4(4) . . ?
N9 C8 C17 114.3(4) . . ?
C7 C8 C17 110.1(4) . . ?
N9 C8 H9A 109.3 . . ?
C7 C8 H9A 109.3 . . ?
C17 C8 H9A 109.3 . . ?
C8 N9 P5 118.9(3) . . ?
C8 N9 H10A 120.6 . . ?
P5 N9 H10A 120.6 . . ?
C11 C10 C3 114.8(4) . . ?
C11 C10 H10B 108.6 . . ?
C3 C10 H10B 108.6 . . ?
C11 C10 H10C 108.6 . . ?
C3 C10 H10C 108.6 . . ?
H10B C10 H10C 107.6 . . ?
C16 C11 C12 118.6(5) . . ?
C16 C11 C10 121.0(5) . . ?
C12 C11 C10 120.4(5) . . ?
C13 C12 C11 120.3(5) . . ?
C13 C12 H12A 119.9 . . ?
C11 C12 H12A 119.9 . . ?
C14 C13 C12 120.4(5) . . ?
C14 C13 H13A 119.8 . . ?
C12 C13 H13A 119.8 . . ?
C13 C14 C15 119.7(6) . . ?
C13 C14 H14A 120.1 . . ?
C15 C14 H14A 120.1 . . ?
C14 C15 C16 120.3(6) . . ?
C14 C15 H15A 119.8 . . ?
C16 C15 H15A 119.8 . . ?
C15 C16 C11 120.7(5) . . ?
C15 C16 H16A 119.7 . . ?
C11 C16 H16A 119.7 . . ?
C18 C17 C8 112.5(4) . . ?
C18 C17 H17A 109.1 . . ?
C8 C17 H17A 109.1 . . ?
C18 C17 H17B 109.1 . . ?
C8 C17 H17B 109.1 . . ?
H17A C17 H17B 107.8 . . ?
C19 C18 C23 117.9(6) . . ?
C19 C18 C17 122.0(5) . . ?
C23 C18 C17 120.1(6) . . ?
C18 C19 C20 120.3(7) . . ?
C18 C19 H19A 119.9 . . ?
C20 C19 H19A 119.9 . . ?
C21 C20 C19 120.9(7) . . ?
C21 C20 H20A 119.6 . . ?
C19 C20 H20A 119.6 . . ?
C22 C21 C20 119.7(7) . . ?
C22 C21 H21A 120.1 . . ?
C20 C21 H21A 120.1 . . ?
C21 C22 C23 119.7(7) . . ?
C21 C22 H22A 120.2 . . ?
C23 C22 H22A 120.2 . . ?
C22 C23 C18 121.5(7) . . ?
C22 C23 H23A 119.2 . . ?
C18 C23 H23A 119.2 . . ?

loop_
_geom_bond_atom_site_label_1
_geom_bond_atom_site_label_2
_geom_bond_distance
_geom_bond_site_symmetry_2
_geom_bond_publ_flag
O1 C2 1.320(6) . ?
O1 P5 1.755(3) . ?
C2 O2 1.215(6) . ?
C2 C3 1.511(6) . ?
C3 N4 1.444(6) . ?
C3 C10 1.524(7) . ?
C3 H3A 0.9800 . ?
N4 P5 1.615(4) . ?
N4 H4A 0.8600 . ?
P5 N9 1.631(4) . ?
P5 O6 1.742(3) . ?
P5 H5 1.3791 . ?
O6 C7 1.327(7) . ?
O7 C7 1.192(6) . ?
C7 C8 1.528(8) . ?
C8 N9 1.446(6) . ?
C8 C17 1.532(7) . ?
C8 H9A 0.9800 . ?
N9 H10A 0.8600 . ?
C10 C11 1.509(7) . ?
C10 H10B 0.9700 . ?
C10 H10C 0.9700 . ?
C11 C16 1.383(7) . ?
C11 C12 1.390(7) . ?
C12 C13 1.383(9) . ?
C12 H12A 0.9300 . ?
C13 C14 1.372(9) . ?
C13 H13A 0.9300 . ?
C14 C15 1.372(9) . ?
C14 H14A 0.9300 . ?
C15 C16 1.379(8) . ?
C15 H15A 0.9300 . ?
C16 H16A 0.9300 . ?
C17 C18 1.502(8) . ?
C17 H17A 0.9700 . ?
C17 H17B 0.9700 . ?
C18 C19 1.377(9) . ?
C18 C23 1.390(8) . ?
C19 C20 1.386(10) . ?
C19 H19A 0.9300 . ?
C20 C21 1.374(10) . ?
C20 H20A 0.9300 . ?
C21 C22 1.359(10) . ?
C21 H21A 0.9300 . ?
C22 C23 1.385(9) . ?
C22 H22A 0.9300 . ?
C23 H23A 0.9300 . ?

loop_
_geom_hbond_atom_site_label_D
_geom_hbond_atom_site_label_H
_geom_hbond_atom_site_label_A
_geom_hbond_distance_DH
_geom_hbond_distance_HA
_geom_hbond_distance_DA
_geom_hbond_angle_DHA
_geom_hbond_site_symmetry_A
_geom_hbond_publ_flag
N9 H10A O7 0.86 2.53 3.049(6) 120.1 1_655 y
C12 H12A O7 0.93 2.49 3.187(7) 131.9 1_665 y
N4 H4A O2 0.86 2.15 2.963(5) 158.4 1_455 y
C22 H22A CgA 0.93 3.33 4.135(3) 145.55 3_546 y

loop_
_geom_torsion_atom_site_label_1
_geom_torsion_atom_site_label_2
_geom_torsion_atom_site_label_3
_geom_torsion_atom_site_label_4
_geom_torsion
_geom_torsion_site_symmetry_1
_geom_torsion_site_symmetry_2
_geom_torsion_site_symmetry_3
_geom_torsion_site_symmetry_4
_geom_torsion_publ_flag
P5 O1 C2 O2 177.7(4) . . . . ?
P5 O1 C2 C3 -2.0(5) . . . . ?
O2 C2 C3 N4 178.9(5) . . . . ?
O1 C2 C3 N4 -1.4(5) . . . . ?
O2 C2 C3 C10 54.2(6) . . . . ?
O1 C2 C3 C10 -126.1(4) . . . . ?
C2 C3 N4 P5 4.8(5) . . . . ?
C10 C3 N4 P5 128.2(4) . . . . ?
C3 N4 P5 N9 -95.8(4) . . . . ?
C3 N4 P5 O6 175.0(4) . . . . ?
C3 N4 P5 O1 -5.2(4) . . . . ?
C2 O1 P5 N4 4.1(3) . . . . ?
C2 O1 P5 N9 129.9(3) . . . . ?
C2 O1 P5 O6 12(13) . . . . ?
N4 P5 O6 C7 124.4(4) . . . . ?
N9 P5 O6 C7 -1.5(4) . . . . ?
O1 P5 O6 C7 116(13) . . . . ?
P5 O6 C7 O7 -178.8(4) . . . . ?
P5 O6 C7 C8 1.5(5) . . . . ?
O7 C7 C8 N9 179.6(5) . . . . ?
O6 C7 C8 N9 -0.7(6) . . . . ?
O7 C7 C8 C17 56.4(7) . . . . ?
O6 C7 C8 C17 -123.9(5) . . . . ?
C7 C8 N9 P5 -0.4(5) . . . . ?
C17 C8 N9 P5 120.0(4) . . . . ?
N4 P5 N9 C8 -88.5(4) . . . . ?
O6 P5 N9 C8 1.0(4) . . . . ?
O1 P5 N9 C8 -178.2(4) . . . . ?
N4 C3 C10 C11 -60.5(6) . . . . ?
C2 C3 C10 C11 58.5(6) . . . . ?
C3 C10 C11 C16 87.2(6) . . . . ?
C3 C10 C11 C12 -96.2(6) . . . . ?
C16 C11 C12 C13 0.1(8) . . . . ?
C10 C11 C12 C13 -176.6(5) . . . . ?
C11 C12 C13 C14 -0.5(10) . . . . ?
C12 C13 C14 C15 0.2(10) . . . . ?
C13 C14 C15 C16 0.7(10) . . . . ?
C14 C15 C16 C11 -1.1(9) . . . . ?
C12 C11 C16 C15 0.7(8) . . . . ?
C10 C11 C16 C15 177.4(4) . . . . ?
N9 C8 C17 C18 71.9(6) . . . . ?
C7 C8 C17 C18 -171.0(5) . . . . ?
C8 C17 C18 C19 -76.5(7) . . . . ?
C8 C17 C18 C23 100.5(6) . . . . ?
C23 C18 C19 C20 0.1(9) . . . . ?
C17 C18 C19 C20 177.2(6) . . . . ?
C18 C19 C20 C21 -0.7(10) . . . . ?
C19 C20 C21 C22 0.6(11) . . . . ?
C20 C21 C22 C23 0.0(11) . . . . ?
C21 C22 C23 C18 -0.6(10) . . . . ?
C19 C18 C23 C22 0.5(9) . . . . ?
C17 C18 C23 C22 -176.7(6) . . . . ?
